data_4077920
loop_
_publ_author_name
'Hossain, Md. Iqbal'
'Sikder, Md. Delwar H.'
'Ghosh, Shishir'
'Kabir, Shariff E.'
'Hogarth, Graeme'
'Salassa, Luca'

_publ_section_title
;
 Reactivity of Triruthenium Furyne and Thiophyne Clusters: Multiple
 Additions of Thiolato and Selenolato Ligands through Oxidative Addition
 of S--H and Se--H Bonds
;
_journal_issue 7
_journal_name_full Organometallics
_journal_page_first 2546
_journal_paper_doi 10.1021/om201052u
_journal_volume 31
_journal_year 2012
_chemical_formula_sum 'C51 H41 Cl2 O7 P3 Ru3 S2'
_chemical_formula_weight 1296.98
_chemical_name_systematic
;
 ?
;
_space_group_IT_number 14
_symmetry_cell_setting monoclinic
_symmetry_space_group_name_Hall '-P 2ybc'
_symmetry_space_group_name_H-M 'P 1 21/c 1'
_atom_sites_solution_hydrogens geom
_atom_sites_solution_primary direct
_atom_sites_solution_secondary difmap
_audit_creation_method SHELXL-97
_cell_angle_alpha 90.00
_cell_angle_beta 93.659(2)
_cell_angle_gamma 90.00
_cell_formula_units_Z 8
_cell_length_a 21.585(3)
_cell_length_b 21.581(3)
_cell_length_c 21.924(3)
_cell_measurement_temperature 150(2)
_cell_volume 10192(2)
_computing_cell_refinement 'Bruker SAINT'
_computing_data_collection 'Bruker SMART'
_computing_data_reduction 'Bruker SAINT'
_computing_structure_refinement 'SHELXL-97 (Sheldrick, 1997)'
_computing_structure_solution 'SHELXS-97 (Sheldrick, 1990)'
_diffrn_ambient_temperature 150(2)
_diffrn_measured_fraction_theta_full 0.996
_diffrn_measured_fraction_theta_max 0.943
_diffrn_measurement_device_type 'Bruker SMART APEX diffractometer'
_diffrn_measurement_method '\w rotation with narrow frames'
_diffrn_radiation_monochromator graphite
_diffrn_radiation_source 'fine-focus sealed tube'
_diffrn_radiation_type MoK\a
_diffrn_radiation_wavelength 0.71073
_diffrn_reflns_av_R_equivalents 0.1287
_diffrn_reflns_av_sigmaI/netI 0.1573
_diffrn_reflns_limit_h_max 28
_diffrn_reflns_limit_h_min -28
_diffrn_reflns_limit_k_max 28
_diffrn_reflns_limit_k_min -27
_diffrn_reflns_limit_l_max 28
_diffrn_reflns_limit_l_min -29
_diffrn_reflns_number 87844
_diffrn_reflns_theta_full 26.00
_diffrn_reflns_theta_max 28.44
_diffrn_reflns_theta_min 1.34
_exptl_absorpt_coefficient_mu 1.210
_exptl_absorpt_correction_T_max 0.9646
_exptl_absorpt_correction_T_min 0.8489
_exptl_absorpt_correction_type multi-scan
_exptl_crystal_colour orange
_exptl_crystal_density_diffrn 1.690
_exptl_crystal_density_method 'not measured'
_exptl_crystal_description needle
_exptl_crystal_F_000 5168
_exptl_crystal_size_max 0.14
_exptl_crystal_size_mid 0.04
_exptl_crystal_size_min 0.03
_refine_diff_density_max 3.008
_refine_diff_density_min -1.384
_refine_diff_density_rms 0.179
_refine_ls_extinction_method none
_refine_ls_goodness_of_fit_ref 0.956
_refine_ls_hydrogen_treatment constr
_refine_ls_matrix_type full
_refine_ls_number_parameters 1225
_refine_ls_number_reflns 24236
_refine_ls_number_restraints 0
_refine_ls_restrained_S_all 0.956
_refine_ls_R_factor_all 0.1661
_refine_ls_R_factor_gt 0.0780
_refine_ls_shift/su_max 0.006
_refine_ls_shift/su_mean 0.000
_refine_ls_structure_factor_coef Fsqd
_refine_ls_weighting_details 'calc w=1/[\s^2^(Fo^2^)+(0.0839P)^2^+0.0000P] where P=(Fo^2^+2Fc^2^)/3'
_refine_ls_weighting_scheme calc
_refine_ls_wR_factor_gt 0.1596
_refine_ls_wR_factor_ref 0.1912
_reflns_number_gt 12012
_reflns_number_total 24236
_reflns_threshold_expression I>2\s(I)
_cod_data_source_file om201052u_si_002.cif
_cod_data_source_block str0741
_cod_original_sg_symbol_H-M P2(1)/c
_cod_database_code 4077920

loop_
_symmetry_equiv_pos_as_xyz
'x, y, z'
'-x, y+1/2, -z+1/2'
'-x, -y, -z'
'x, -y-1/2, z-1/2'

loop_
_atom_site_label
_atom_site_type_symbol
_atom_site_fract_x
_atom_site_fract_y
_atom_site_fract_z
_atom_site_U_iso_or_equiv
_atom_site_adp_type
_atom_site_occupancy
_atom_site_symmetry_multiplicity
_atom_site_calc_flag
_atom_site_refinement_flags
Ru1 Ru 0.31012(3) 0.76292(3) 0.15953(3) 0.01967(16) Uani 1 1 d .
Ru2 Ru 0.44691(3) 0.76510(3) 0.15650(3) 0.01862(15) Uani 1 1 d .
Ru3 Ru 0.35914(3) 0.84136(3) 0.07570(3) 0.02202(16) Uani 1 1 d .
Ru4 Ru 0.79542(3) 0.76973(3) 0.22285(3) 0.01794(15) Uani 1 1 d .
Ru5 Ru 0.93238(3) 0.76977(3) 0.21840(3) 0.01932(15) Uani 1 1 d .
Ru6 Ru 0.88112(3) 0.84759(3) 0.30186(3) 0.02191(16) Uani 1 1 d .
S1 S 0.44552(9) 0.87605(9) 0.14061(10) 0.0233(5) Uani 1 1 d .
S2 S 0.38352(9) 0.77565(9) 0.24289(9) 0.0200(4) Uani 1 1 d .
S3 S 0.85824(9) 0.78071(9) 0.13502(9) 0.0198(4) Uani 1 1 d .
S4 S 0.79476(10) 0.88168(9) 0.23633(10) 0.0240(5) Uani 1 1 d .
P1 P 0.30185(10) 0.65856(10) 0.17192(10) 0.0209(5) Uani 1 1 d .
P2 P 0.44088(10) 0.65722(9) 0.16188(9) 0.0191(4) Uani 1 1 d .
P3 P 0.28283(10) 0.76956(10) 0.05761(10) 0.0229(5) Uani 1 1 d .
P4 P 0.80551(10) 0.66130(9) 0.22207(9) 0.0193(4) Uani 1 1 d .
P5 P 0.94454(10) 0.66492(10) 0.20908(9) 0.0214(5) Uani 1 1 d .
P6 P 0.95709(10) 0.77584(10) 0.32088(9) 0.0216(5) Uani 1 1 d .
O1 O 0.1871(3) 0.7796(3) 0.2135(3) 0.0395(16) Uani 1 1 d .
O2 O 0.5677(3) 0.7642(3) 0.2351(3) 0.0380(16) Uani 1 1 d .
O3 O 0.5060(3) 0.7517(3) 0.0353(3) 0.0360(16) Uani 1 1 d .
O4 O 0.4084(3) 0.8197(3) -0.0495(3) 0.0465(18) Uani 1 1 d .
O5 O 0.2877(3) 0.9545(3) 0.0321(3) 0.0477(18) Uani 1 1 d .
O6 O 0.6726(3) 0.7602(3) 0.1474(3) 0.0309(14) Uani 1 1 d .
O7 O 0.7391(3) 0.7569(3) 0.3451(3) 0.0356(15) Uani 1 1 d .
O8 O 1.0513(3) 0.7976(3) 0.1619(3) 0.0372(16) Uani 1 1 d .
O9 O 0.9585(3) 0.9567(3) 0.3460(3) 0.0483(19) Uani 1 1 d .
O10 O 0.8280(3) 0.8404(3) 0.4255(3) 0.0454(18) Uani 1 1 d .
O11 O 0.1962(3) 0.8315(3) -0.0157(3) 0.0495(19) Uani 1 1 d .
O12 O 0.3517(3) 0.6866(3) -0.0020(3) 0.0456(18) Uani 1 1 d .
O13 O 1.0431(3) 0.8068(3) 0.4118(3) 0.0435(17) Uani 1 1 d .
O14 O 0.9871(4) 0.6711(4) 0.3961(4) 0.082(3) Uani 1 1 d .
C1 C 0.2348(4) 0.7719(4) 0.1926(4) 0.0261(19) Uani 1 1 d .
C2 C 0.5221(4) 0.7638(3) 0.2054(4) 0.0224(18) Uani 1 1 d .
C3 C 0.4807(4) 0.7553(4) 0.0784(4) 0.0243(19) Uani 1 1 d .
C4 C 0.3923(4) 0.8294(4) -0.0012(4) 0.032(2) Uani 1 1 d .
C5 C 0.3164(4) 0.9118(4) 0.0483(4) 0.031(2) Uani 1 1 d .
C6 C 0.7189(4) 0.7642(4) 0.1752(4) 0.0244(19) Uani 1 1 d .
C7 C 0.7624(4) 0.7616(4) 0.3004(4) 0.029(2) Uani 1 1 d .
C8 C 1.0064(4) 0.7845(4) 0.1845(4) 0.0261(19) Uani 1 1 d .
C9 C 0.9282(4) 0.9161(4) 0.3291(4) 0.035(2) Uani 1 1 d .
C10 C 0.8452(4) 0.8436(4) 0.3777(4) 0.030(2) Uani 1 1 d .
C11 C 0.3665(3) 0.6205(4) 0.1369(4) 0.0205(18) Uani 1 1 d .
H11A H 0.3602 0.6232 0.0918 0.025 Uiso 1 1 calc R
H11B H 0.3676 0.5762 0.1484 0.025 Uiso 1 1 calc R
C12 C 0.2053(4) 0.7925(4) 0.0334(4) 0.029(2) Uani 1 1 d .
C13 C 0.1493(4) 0.7781(4) 0.0542(4) 0.037(2) Uani 1 1 d .
H13A H 0.1421 0.7530 0.0886 0.044 Uiso 1 1 calc R
C14 C 0.1041(4) 0.8069(5) 0.0158(5) 0.048(3) Uani 1 1 d .
H14A H 0.0604 0.8040 0.0184 0.058 Uiso 1 1 calc R
C15 C 0.1334(4) 0.8393(5) -0.0251(5) 0.055(3) Uani 1 1 d .
H15A H 0.1137 0.8643 -0.0563 0.066 Uiso 1 1 calc R
C16 C 0.2961(4) 0.7183(4) -0.0082(5) 0.046(3) Uani 1 1 d .
C17 C 0.2626(5) 0.7028(4) -0.0556(4) 0.042(3) Uani 1 1 d .
H17A H 0.2211 0.7152 -0.0663 0.051 Uiso 1 1 calc R
C18 C 0.3001(6) 0.6631(5) -0.0893(5) 0.055(3) Uani 1 1 d .
H18A H 0.2894 0.6459 -0.1284 0.066 Uiso 1 1 calc R
C19 C 0.3511(6) 0.6545(5) -0.0572(5) 0.059(3) Uani 1 1 d .
H19A H 0.3843 0.6295 -0.0695 0.071 Uiso 1 1 calc R
C20 C 0.5108(4) 0.8952(4) 0.0971(4) 0.0247(19) Uani 1 1 d .
C21 C 0.5697(4) 0.8880(4) 0.1238(4) 0.030(2) Uani 1 1 d .
H21A H 0.5749 0.8710 0.1638 0.036 Uiso 1 1 calc R
C22 C 0.6207(4) 0.9045(4) 0.0945(5) 0.036(2) Uani 1 1 d .
H22A H 0.6609 0.9002 0.1142 0.043 Uiso 1 1 calc R
C23 C 0.6137(5) 0.9277(5) 0.0360(5) 0.048(3) Uani 1 1 d .
H23A H 0.6492 0.9384 0.0147 0.057 Uiso 1 1 calc R
C24 C 0.5558(5) 0.9351(5) 0.0086(5) 0.048(3) Uani 1 1 d .
H24A H 0.5508 0.9511 -0.0318 0.058 Uiso 1 1 calc R
C25 C 0.5043(4) 0.9193(4) 0.0393(4) 0.039(2) Uani 1 1 d .
H25A H 0.4639 0.9253 0.0202 0.047 Uiso 1 1 calc R
C26 C 0.3930(4) 0.8514(4) 0.2738(4) 0.027(2) Uani 1 1 d .
C27 C 0.3490(5) 0.8985(4) 0.2629(4) 0.036(2) Uani 1 1 d .
H27A H 0.3141 0.8919 0.2350 0.043 Uiso 1 1 calc R
C28 C 0.3565(6) 0.9537(5) 0.2922(5) 0.061(3) Uani 1 1 d .
H28A H 0.3257 0.9849 0.2861 0.073 Uiso 1 1 calc R
C29 C 0.4090(7) 0.9651(5) 0.3311(6) 0.067(4) Uani 1 1 d .
H29A H 0.4140 1.0041 0.3508 0.081 Uiso 1 1 calc R
C30 C 0.4520(5) 0.9214(5) 0.3405(5) 0.050(3) Uani 1 1 d .
H30A H 0.4881 0.9300 0.3662 0.060 Uiso 1 1 calc R
C31 C 0.4449(4) 0.8621(5) 0.3130(4) 0.036(2) Uani 1 1 d .
H31A H 0.4749 0.8305 0.3212 0.043 Uiso 1 1 calc R
C32 C 0.3014(4) 0.6272(3) 0.2492(3) 0.0192(17) Uani 1 1 d .
C33 C 0.2885(4) 0.6651(4) 0.2982(4) 0.031(2) Uani 1 1 d .
H33A H 0.2827 0.7083 0.2922 0.038 Uiso 1 1 calc R
C34 C 0.2842(4) 0.6394(4) 0.3556(4) 0.028(2) Uani 1 1 d .
H34A H 0.2752 0.6658 0.3886 0.033 Uiso 1 1 calc R
C35 C 0.2924(4) 0.5783(4) 0.3663(4) 0.039(2) Uani 1 1 d .
H35A H 0.2888 0.5619 0.4062 0.046 Uiso 1 1 calc R
C36 C 0.3063(5) 0.5392(4) 0.3177(4) 0.043(3) Uani 1 1 d .
H36A H 0.3135 0.4963 0.3243 0.052 Uiso 1 1 calc R
C37 C 0.3092(4) 0.5646(4) 0.2601(4) 0.033(2) Uani 1 1 d .
H37A H 0.3169 0.5381 0.2268 0.039 Uiso 1 1 calc R
C38 C 0.2340(4) 0.6215(4) 0.1323(4) 0.0259(19) Uani 1 1 d .
C39 C 0.2340(4) 0.6001(4) 0.0734(4) 0.029(2) Uani 1 1 d .
H39A H 0.2709 0.6022 0.0521 0.034 Uiso 1 1 calc R
C40 C 0.1802(4) 0.5752(4) 0.0446(4) 0.033(2) Uani 1 1 d .
H40A H 0.1805 0.5610 0.0036 0.040 Uiso 1 1 calc R
C41 C 0.1269(4) 0.5713(4) 0.0752(4) 0.032(2) Uani 1 1 d .
H41A H 0.0905 0.5533 0.0559 0.039 Uiso 1 1 calc R
C42 C 0.1264(4) 0.5934(5) 0.1336(5) 0.046(3) Uani 1 1 d .
H42A H 0.0892 0.5923 0.1545 0.055 Uiso 1 1 calc R
C43 C 0.1804(4) 0.6176(4) 0.1624(4) 0.036(2) Uani 1 1 d .
H43A H 0.1801 0.6316 0.2035 0.043 Uiso 1 1 calc R
C44 C 0.4959(4) 0.6232(3) 0.1106(3) 0.0186(17) Uani 1 1 d .
C45 C 0.4777(4) 0.5941(4) 0.0573(4) 0.034(2) Uani 1 1 d .
H45A H 0.4351 0.5860 0.0469 0.041 Uiso 1 1 calc R
C46 C 0.5236(4) 0.5764(5) 0.0178(4) 0.043(3) Uani 1 1 d .
H46A H 0.5109 0.5578 -0.0202 0.052 Uiso 1 1 calc R
C47 C 0.5848(4) 0.5849(4) 0.0320(4) 0.041(2) Uani 1 1 d .
H47A H 0.6148 0.5713 0.0051 0.049 Uiso 1 1 calc R
C48 C 0.6030(4) 0.6141(4) 0.0870(4) 0.035(2) Uani 1 1 d .
H48A H 0.6458 0.6212 0.0976 0.042 Uiso 1 1 calc R
C49 C 0.5589(4) 0.6325(4) 0.1259(4) 0.028(2) Uani 1 1 d .
H49A H 0.5715 0.6519 0.1636 0.034 Uiso 1 1 calc R
C50 C 0.4625(3) 0.6162(3) 0.2330(4) 0.0192(17) Uani 1 1 d .
C51 C 0.4669(4) 0.6451(4) 0.2897(4) 0.0256(19) Uani 1 1 d .
H51A H 0.4605 0.6885 0.2926 0.031 Uiso 1 1 calc R
C52 C 0.4806(4) 0.6106(4) 0.3418(4) 0.031(2) Uani 1 1 d .
H52A H 0.4846 0.6307 0.3804 0.037 Uiso 1 1 calc R
C53 C 0.4887(4) 0.5464(4) 0.3383(4) 0.031(2) Uani 1 1 d .
H53A H 0.4973 0.5226 0.3743 0.037 Uiso 1 1 calc R
C54 C 0.4839(4) 0.5182(4) 0.2820(4) 0.031(2) Uani 1 1 d .
H54A H 0.4899 0.4747 0.2794 0.038 Uiso 1 1 calc R
C55 C 0.4708(4) 0.5518(4) 0.2295(4) 0.028(2) Uani 1 1 d .
H55A H 0.4673 0.5315 0.1910 0.033 Uiso 1 1 calc R
C56 C 0.8804(4) 0.6279(4) 0.2461(4) 0.0256(19) Uani 1 1 d .
H56A H 0.8799 0.5831 0.2363 0.031 Uiso 1 1 calc R
H56B H 0.8874 0.6322 0.2909 0.031 Uiso 1 1 calc R
C57 C 1.0319(4) 0.8037(4) 0.3488(4) 0.029(2) Uani 1 1 d .
C58 C 1.0789(4) 0.8306(5) 0.3220(5) 0.049(3) Uani 1 1 d .
H58A H 1.0834 0.8337 0.2793 0.058 Uiso 1 1 calc R
C59 C 1.1202(5) 0.8537(5) 0.3686(5) 0.050(3) Uani 1 1 d .
H59A H 1.1573 0.8762 0.3631 0.059 Uiso 1 1 calc R
C60 C 1.0986(5) 0.8386(5) 0.4211(5) 0.054(3) Uani 1 1 d .
H60A H 1.1182 0.8481 0.4600 0.065 Uiso 1 1 calc R
C61 C 0.9443(4) 0.7153(4) 0.3749(4) 0.028(2) Uani 1 1 d .
C62 C 0.8890(4) 0.7063(4) 0.3990(4) 0.026(2) Uani 1 1 d .
H62A H 0.8521 0.7297 0.3913 0.032 Uiso 1 1 calc R
C63 C 0.8975(7) 0.6558(8) 0.4372(6) 0.095(6) Uani 1 1 d .
H63A H 0.8662 0.6388 0.4607 0.114 Uiso 1 1 calc R
C64 C 0.9533(8) 0.6347(5) 0.4371(5) 0.086(5) Uani 1 1 d .
H64A H 0.9693 0.6005 0.4605 0.103 Uiso 1 1 calc R
C65 C 0.8528(4) 0.8569(4) 0.1046(4) 0.0230(18) Uani 1 1 d .
C66 C 0.9042(4) 0.8953(4) 0.1032(4) 0.031(2) Uani 1 1 d .
H66A H 0.9427 0.8826 0.1226 0.037 Uiso 1 1 calc R
C67 C 0.8997(5) 0.9531(4) 0.0729(4) 0.038(2) Uani 1 1 d .
H67A H 0.9350 0.9791 0.0715 0.045 Uiso 1 1 calc R
C68 C 0.8435(6) 0.9712(4) 0.0455(4) 0.048(3) Uani 1 1 d .
H68A H 0.8398 1.0100 0.0251 0.058 Uiso 1 1 calc R
C69 C 0.7933(5) 0.9335(4) 0.0476(4) 0.042(3) Uani 1 1 d .
H69A H 0.7547 0.9466 0.0288 0.051 Uiso 1 1 calc R
C70 C 0.7972(4) 0.8766(4) 0.0764(4) 0.037(2) Uani 1 1 d .
H70A H 0.7614 0.8509 0.0769 0.045 Uiso 1 1 calc R
C71 C 0.7333(4) 0.9026(4) 0.2836(4) 0.0246(19) Uani 1 1 d .
C72 C 0.7443(4) 0.9393(4) 0.3350(4) 0.031(2) Uani 1 1 d .
H72A H 0.7853 0.9536 0.3451 0.037 Uiso 1 1 calc R
C73 C 0.6981(4) 0.9556(4) 0.3717(4) 0.031(2) Uani 1 1 d .
H73A H 0.7074 0.9800 0.4072 0.038 Uiso 1 1 calc R
C74 C 0.6377(4) 0.9364(4) 0.3569(4) 0.037(2) Uani 1 1 d .
H74A H 0.6050 0.9471 0.3820 0.045 Uiso 1 1 calc R
C75 C 0.6262(4) 0.9012(4) 0.3048(4) 0.036(2) Uani 1 1 d .
H75A H 0.5849 0.8884 0.2939 0.043 Uiso 1 1 calc R
C76 C 0.6727(4) 0.8843(4) 0.2684(4) 0.031(2) Uani 1 1 d .
H76A H 0.6633 0.8600 0.2328 0.038 Uiso 1 1 calc R
C77 C 0.7847(3) 0.6180(4) 0.1524(4) 0.0196(17) Uani 1 1 d .
C78 C 0.7774(4) 0.6451(4) 0.0948(4) 0.0244(19) Uani 1 1 d .
H78A H 0.7844 0.6883 0.0907 0.029 Uiso 1 1 calc R
C79 C 0.7604(4) 0.6103(4) 0.0437(4) 0.036(2) Uani 1 1 d .
H79A H 0.7542 0.6299 0.0050 0.043 Uiso 1 1 calc R
C80 C 0.7522(4) 0.5473(5) 0.0488(4) 0.039(2) Uani 1 1 d .
H80A H 0.7420 0.5232 0.0133 0.047 Uiso 1 1 calc R
C81 C 0.7589(4) 0.5187(4) 0.1057(4) 0.034(2) Uani 1 1 d .
H81A H 0.7522 0.4754 0.1093 0.041 Uiso 1 1 calc R
C82 C 0.7755(4) 0.5542(4) 0.1573(4) 0.028(2) Uani 1 1 d .
H82A H 0.7806 0.5348 0.1961 0.034 Uiso 1 1 calc R
C83 C 0.7523(4) 0.6256(3) 0.2743(4) 0.0205(18) Uani 1 1 d .
C84 C 0.7722(4) 0.5956(4) 0.3279(4) 0.032(2) Uani 1 1 d .
H84A H 0.8154 0.5923 0.3390 0.038 Uiso 1 1 calc R
C85 C 0.7298(5) 0.5707(5) 0.3652(4) 0.042(3) Uani 1 1 d .
H85A H 0.7435 0.5520 0.4029 0.051 Uiso 1 1 calc R
C86 C 0.6684(5) 0.5729(5) 0.3481(5) 0.044(3) Uani 1 1 d .
H86A H 0.6397 0.5531 0.3729 0.053 Uiso 1 1 calc R
C87 C 0.6468(4) 0.6025(4) 0.2964(4) 0.037(2) Uani 1 1 d .
H87A H 0.6035 0.6052 0.2860 0.044 Uiso 1 1 calc R
C88 C 0.6892(4) 0.6289(4) 0.2588(4) 0.030(2) Uani 1 1 d .
H88A H 0.6747 0.6492 0.2222 0.036 Uiso 1 1 calc R
C89 C 0.9439(3) 0.6297(4) 0.1335(4) 0.0217(18) Uani 1 1 d .
C90 C 0.9568(4) 0.6675(4) 0.0841(4) 0.029(2) Uani 1 1 d .
H90A H 0.9642 0.7105 0.0902 0.034 Uiso 1 1 calc R
C91 C 0.9590(4) 0.6416(5) 0.0251(4) 0.045(3) Uani 1 1 d .
H91A H 0.9683 0.6671 -0.0084 0.055 Uiso 1 1 calc R
C92 C 0.9476(4) 0.5789(5) 0.0159(4) 0.042(3) Uani 1 1 d .
H92A H 0.9487 0.5612 -0.0237 0.051 Uiso 1 1 calc R
C93 C 0.9347(4) 0.5430(5) 0.0651(4) 0.041(3) Uani 1 1 d .
H93A H 0.9264 0.5001 0.0589 0.049 Uiso 1 1 calc R
C94 C 0.9334(4) 0.5671(4) 0.1228(4) 0.031(2) Uani 1 1 d .
H94A H 0.9252 0.5406 0.1559 0.038 Uiso 1 1 calc R
C95 C 1.0116(4) 0.6291(4) 0.2502(4) 0.0228(18) Uani 1 1 d .
C96 C 1.0138(4) 0.5667(5) 0.2633(4) 0.039(2) Uani 1 1 d .
H96A H 0.9790 0.5417 0.2511 0.047 Uiso 1 1 calc R
C97 C 1.0645(5) 0.5391(5) 0.2934(4) 0.045(3) Uani 1 1 d .
H97A H 1.0647 0.4958 0.3013 0.053 Uiso 1 1 calc R
C98 C 1.1153(5) 0.5752(5) 0.3119(4) 0.046(3) Uani 1 1 d .
H98A H 1.1505 0.5570 0.3331 0.055 Uiso 1 1 calc R
C99 C 1.1141(4) 0.6373(5) 0.2994(4) 0.039(2) Uani 1 1 d .
H99A H 1.1489 0.6622 0.3120 0.047 Uiso 1 1 calc R
C100 C 1.0632(4) 0.6643(5) 0.2686(4) 0.036(2) Uani 1 1 d .
H10A H 1.0635 0.7074 0.2600 0.043 Uiso 1 1 calc R
C101 C 0.8513(7) 0.4224(6) 0.3526(6) 0.085(4) Uani 1 1 d .
H10B H 0.8121 0.4240 0.3735 0.101 Uiso 1 1 calc R
H10C H 0.8680 0.3797 0.3567 0.101 Uiso 1 1 calc R
C102 C 0.6182(10) 0.7199(7) 0.4360(12) 0.197(14) Uani 1 1 d .
H10D H 0.6345 0.6902 0.4066 0.237 Uiso 1 1 calc R
H10E H 0.5881 0.6968 0.4597 0.237 Uiso 1 1 calc R
Cl1 Cl 0.8362(2) 0.43926(16) 0.27574(18) 0.1099(15) Uani 1 1 d .
Cl2 Cl 0.9033(3) 0.4731(2) 0.3872(2) 0.144(2) Uani 1 1 d .
Cl4 Cl 0.6815(3) 0.7408(3) 0.4883(2) 0.189(3) Uani 1 1 d .
Cl3 Cl 0.5820(4) 0.7678(4) 0.3993(3) 0.206(3) Uani 1 1 d .

loop_
_atom_site_aniso_label
_atom_site_aniso_U_11
_atom_site_aniso_U_22
_atom_site_aniso_U_33
_atom_site_aniso_U_23
_atom_site_aniso_U_13
_atom_site_aniso_U_12
Ru1 0.0168(3) 0.0229(3) 0.0194(3) 0.0005(3) 0.0019(3) 0.0019(3)
Ru2 0.0175(3) 0.0185(3) 0.0200(3) 0.0007(3) 0.0025(3) 0.0005(3)
Ru3 0.0197(4) 0.0236(4) 0.0228(4) 0.0036(3) 0.0021(3) 0.0035(3)
Ru4 0.0163(3) 0.0196(3) 0.0181(3) -0.0010(3) 0.0016(3) -0.0005(3)
Ru5 0.0149(3) 0.0255(4) 0.0177(3) 0.0010(3) 0.0025(3) -0.0010(3)
Ru6 0.0168(3) 0.0243(3) 0.0244(4) -0.0042(3) 0.0000(3) -0.0023(3)
S1 0.0224(11) 0.0210(11) 0.0266(12) 0.0020(9) 0.0031(9) -0.0002(9)
S2 0.0212(11) 0.0199(10) 0.0190(10) -0.0008(8) 0.0012(8) 0.0009(8)
S3 0.0172(10) 0.0238(11) 0.0186(10) 0.0005(8) 0.0020(8) -0.0003(8)
S4 0.0228(11) 0.0204(10) 0.0292(12) -0.0041(9) 0.0039(9) -0.0009(9)
P1 0.0171(11) 0.0264(11) 0.0192(11) -0.0010(9) 0.0020(9) -0.0020(9)
P2 0.0189(11) 0.0201(11) 0.0186(11) 0.0020(9) 0.0030(9) -0.0002(9)
P3 0.0213(12) 0.0271(12) 0.0203(11) 0.0003(9) 0.0013(9) 0.0048(9)
P4 0.0190(11) 0.0186(10) 0.0204(11) 0.0016(9) 0.0024(9) 0.0008(9)
P5 0.0173(11) 0.0295(12) 0.0175(11) 0.0013(9) 0.0023(9) 0.0037(9)
P6 0.0179(11) 0.0290(12) 0.0177(11) -0.0012(9) 0.0005(9) -0.0039(9)
O1 0.024(4) 0.055(4) 0.041(4) -0.003(3) 0.010(3) 0.009(3)
O2 0.023(3) 0.042(4) 0.048(4) 0.003(3) -0.013(3) -0.001(3)
O3 0.051(4) 0.029(3) 0.029(4) 0.007(3) 0.018(3) 0.002(3)
O4 0.044(4) 0.070(5) 0.026(4) 0.006(3) 0.005(3) 0.005(4)
O5 0.056(5) 0.041(4) 0.044(4) 0.012(3) -0.011(4) 0.017(4)
O6 0.017(3) 0.035(4) 0.038(4) -0.007(3) -0.012(3) -0.001(3)
O7 0.042(4) 0.042(4) 0.025(3) -0.004(3) 0.012(3) -0.005(3)
O8 0.019(3) 0.057(4) 0.037(4) 0.004(3) 0.013(3) -0.005(3)
O9 0.054(5) 0.035(4) 0.054(5) -0.011(3) -0.011(4) -0.013(3)
O10 0.049(4) 0.062(5) 0.026(4) -0.002(3) 0.010(3) 0.005(4)
O11 0.022(4) 0.077(5) 0.048(4) 0.030(4) -0.008(3) 0.004(3)
O12 0.044(4) 0.046(4) 0.048(5) 0.000(3) 0.010(3) 0.015(3)
O13 0.039(4) 0.061(5) 0.030(4) -0.011(3) -0.002(3) -0.014(3)
O14 0.086(7) 0.076(6) 0.080(7) 0.005(5) -0.022(5) 0.014(5)
C1 0.025(5) 0.024(4) 0.029(5) 0.002(4) -0.002(4) 0.004(4)
C2 0.027(5) 0.015(4) 0.026(5) 0.001(4) 0.007(4) 0.006(4)
C3 0.029(5) 0.018(4) 0.027(5) 0.004(4) 0.009(4) 0.004(4)
C4 0.028(5) 0.045(6) 0.021(5) 0.000(4) -0.006(4) 0.001(4)
C5 0.033(5) 0.036(5) 0.023(5) 0.003(4) 0.004(4) 0.003(4)
C6 0.027(5) 0.018(4) 0.030(5) 0.001(4) 0.013(4) 0.003(4)
C7 0.040(6) 0.021(4) 0.027(5) 0.003(4) 0.005(4) 0.007(4)
C8 0.025(5) 0.029(5) 0.025(5) -0.001(4) 0.002(4) 0.000(4)
C9 0.035(6) 0.043(6) 0.027(5) -0.010(4) 0.004(4) 0.008(5)
C10 0.024(5) 0.035(5) 0.031(5) -0.010(4) 0.002(4) -0.004(4)
C11 0.021(4) 0.021(4) 0.020(4) 0.004(3) 0.006(3) -0.006(3)
C12 0.026(5) 0.040(5) 0.021(5) 0.006(4) -0.002(4) 0.008(4)
C13 0.023(5) 0.057(7) 0.031(5) 0.004(5) 0.003(4) 0.002(4)
C14 0.020(5) 0.076(8) 0.049(7) -0.005(6) -0.005(5) 0.008(5)
C15 0.022(5) 0.085(9) 0.057(7) 0.024(6) -0.006(5) 0.014(6)
C16 0.008(4) 0.037(5) 0.091(8) -0.048(6) -0.015(5) 0.016(4)
C17 0.043(6) 0.041(6) 0.043(6) -0.007(5) 0.008(5) -0.007(5)
C18 0.081(9) 0.050(7) 0.034(6) -0.007(5) 0.006(6) -0.001(6)
C19 0.089(10) 0.050(7) 0.043(7) -0.009(6) 0.037(7) 0.024(7)
C20 0.027(5) 0.019(4) 0.030(5) 0.000(4) 0.013(4) -0.006(4)
C21 0.033(5) 0.022(5) 0.034(5) 0.007(4) 0.000(4) 0.003(4)
C22 0.023(5) 0.036(5) 0.049(6) -0.007(5) 0.002(5) -0.006(4)
C23 0.038(6) 0.058(7) 0.049(7) 0.004(6) 0.018(5) -0.005(5)
C24 0.048(7) 0.060(7) 0.037(6) 0.012(5) 0.002(5) -0.010(6)
C25 0.027(5) 0.046(6) 0.043(6) 0.008(5) -0.001(5) -0.001(5)
C26 0.030(5) 0.028(5) 0.024(5) -0.005(4) 0.013(4) -0.007(4)
C27 0.047(6) 0.034(5) 0.028(5) -0.002(4) 0.016(5) 0.001(5)
C28 0.089(10) 0.033(6) 0.066(8) 0.000(6) 0.042(7) 0.000(6)
C29 0.105(11) 0.035(7) 0.069(9) -0.026(6) 0.057(8) -0.022(7)
C30 0.052(7) 0.058(7) 0.042(6) -0.026(6) 0.024(5) -0.033(6)
C31 0.027(5) 0.052(6) 0.028(5) -0.002(4) 0.003(4) -0.009(4)
C32 0.021(4) 0.016(4) 0.020(4) 0.000(3) 0.007(3) -0.003(3)
C33 0.029(5) 0.040(5) 0.026(5) 0.007(4) 0.007(4) -0.002(4)
C34 0.018(5) 0.031(5) 0.035(5) -0.010(4) 0.000(4) 0.001(4)
C35 0.050(6) 0.049(6) 0.017(5) 0.004(4) 0.000(4) -0.007(5)
C36 0.073(8) 0.030(5) 0.028(6) 0.001(4) 0.006(5) -0.004(5)
C37 0.033(5) 0.038(5) 0.026(5) 0.003(4) 0.005(4) 0.001(4)
C38 0.030(5) 0.028(5) 0.020(4) 0.007(4) 0.002(4) 0.005(4)
C39 0.022(5) 0.024(5) 0.040(6) -0.012(4) 0.003(4) 0.004(4)
C40 0.035(6) 0.037(5) 0.026(5) -0.001(4) 0.000(4) -0.001(4)
C41 0.018(5) 0.048(6) 0.030(5) -0.011(4) -0.005(4) -0.006(4)
C42 0.029(6) 0.061(7) 0.048(7) -0.029(5) 0.014(5) -0.002(5)
C43 0.028(5) 0.047(6) 0.034(5) -0.016(5) 0.005(4) -0.010(4)
C44 0.020(4) 0.019(4) 0.017(4) 0.002(3) 0.001(3) 0.000(3)
C45 0.020(5) 0.054(6) 0.029(5) -0.016(5) 0.001(4) 0.003(4)
C46 0.037(6) 0.064(7) 0.028(5) -0.011(5) -0.001(5) -0.001(5)
C47 0.033(6) 0.054(6) 0.036(6) -0.001(5) 0.016(5) 0.015(5)
C48 0.019(5) 0.041(6) 0.046(6) -0.003(5) 0.008(4) 0.002(4)
C49 0.028(5) 0.026(5) 0.031(5) -0.003(4) 0.002(4) 0.001(4)
C50 0.011(4) 0.022(4) 0.025(5) 0.009(4) 0.003(3) 0.002(3)
C51 0.024(5) 0.023(4) 0.029(5) 0.003(4) 0.002(4) 0.007(4)
C52 0.029(5) 0.041(6) 0.023(5) -0.008(4) 0.006(4) -0.008(4)
C53 0.044(6) 0.028(5) 0.020(5) 0.012(4) 0.006(4) 0.000(4)
C54 0.041(6) 0.015(4) 0.039(6) 0.003(4) 0.005(4) -0.001(4)
C55 0.024(5) 0.021(4) 0.039(5) 0.003(4) 0.004(4) 0.000(4)
C56 0.023(5) 0.030(5) 0.023(5) 0.002(4) -0.003(4) 0.001(4)
C57 0.025(5) 0.037(5) 0.023(5) 0.002(4) -0.001(4) 0.000(4)
C58 0.038(6) 0.074(8) 0.032(6) 0.002(5) -0.003(5) -0.028(6)
C59 0.034(6) 0.053(7) 0.062(8) -0.004(6) -0.002(5) -0.019(5)
C60 0.050(7) 0.059(7) 0.052(7) -0.019(6) -0.012(6) -0.019(6)
C61 0.035(5) 0.029(5) 0.020(4) 0.004(4) -0.003(4) 0.005(4)
C62 0.009(4) 0.036(5) 0.035(5) 0.007(4) 0.014(4) -0.009(4)
C63 0.078(10) 0.161(17) 0.051(9) -0.032(10) 0.037(8) -0.081(11)
C64 0.172(16) 0.042(7) 0.039(7) 0.032(6) -0.026(9) -0.036(9)
C65 0.020(4) 0.030(5) 0.018(4) 0.003(4) -0.002(3) 0.006(4)
C66 0.032(5) 0.033(5) 0.028(5) -0.006(4) 0.003(4) -0.004(4)
C67 0.065(7) 0.020(5) 0.027(5) 0.000(4) -0.001(5) -0.007(5)
C68 0.093(9) 0.024(5) 0.030(6) 0.002(4) 0.020(6) 0.006(6)
C69 0.041(6) 0.040(6) 0.046(6) 0.015(5) 0.004(5) 0.020(5)
C70 0.027(5) 0.044(6) 0.041(6) 0.016(5) 0.005(4) 0.003(4)
C71 0.020(5) 0.024(4) 0.030(5) 0.009(4) 0.001(4) 0.006(4)
C72 0.026(5) 0.029(5) 0.036(5) -0.004(4) -0.001(4) 0.000(4)
C73 0.034(5) 0.029(5) 0.030(5) -0.007(4) -0.004(4) 0.006(4)
C74 0.035(6) 0.044(6) 0.034(6) -0.005(5) 0.009(4) 0.011(5)
C75 0.024(5) 0.040(6) 0.045(6) -0.006(5) 0.002(4) 0.000(4)
C76 0.034(5) 0.030(5) 0.030(5) -0.015(4) 0.001(4) 0.003(4)
C77 0.009(4) 0.029(4) 0.022(4) -0.004(4) 0.004(3) -0.003(3)
C78 0.019(4) 0.029(5) 0.025(5) -0.002(4) 0.005(4) -0.008(4)
C79 0.031(5) 0.042(6) 0.035(6) -0.006(5) 0.007(4) -0.006(4)
C80 0.029(5) 0.057(7) 0.032(6) -0.021(5) 0.001(4) 0.008(5)
C81 0.042(6) 0.021(5) 0.040(6) -0.010(4) -0.002(5) 0.007(4)
C82 0.027(5) 0.027(5) 0.031(5) -0.001(4) -0.006(4) 0.007(4)
C83 0.021(4) 0.016(4) 0.025(5) -0.005(3) 0.010(4) -0.002(3)
C84 0.023(5) 0.042(6) 0.032(5) 0.007(4) 0.014(4) 0.002(4)
C85 0.039(6) 0.057(7) 0.033(6) 0.009(5) 0.015(5) -0.003(5)
C86 0.040(6) 0.050(6) 0.046(7) 0.012(5) 0.028(5) -0.010(5)
C87 0.024(5) 0.049(6) 0.039(6) 0.002(5) 0.010(4) 0.007(4)
C88 0.023(5) 0.038(5) 0.028(5) 0.004(4) 0.000(4) 0.007(4)
C89 0.011(4) 0.033(5) 0.021(4) 0.003(4) 0.003(3) 0.012(3)
C90 0.029(5) 0.039(5) 0.019(5) -0.005(4) 0.005(4) 0.003(4)
C91 0.044(7) 0.065(7) 0.027(6) 0.004(5) 0.000(5) 0.007(5)
C92 0.044(6) 0.055(7) 0.027(5) -0.005(5) -0.002(5) 0.013(5)
C93 0.041(6) 0.040(6) 0.042(6) -0.018(5) -0.005(5) 0.018(5)
C94 0.031(5) 0.032(5) 0.030(5) 0.000(4) -0.005(4) 0.014(4)
C95 0.014(4) 0.033(5) 0.021(4) 0.002(4) 0.003(3) 0.008(4)
C96 0.026(5) 0.058(7) 0.033(6) 0.009(5) -0.002(4) 0.006(5)
C97 0.046(7) 0.040(6) 0.046(6) 0.018(5) -0.011(5) 0.010(5)
C98 0.034(6) 0.077(8) 0.027(5) 0.014(5) -0.006(5) 0.007(6)
C99 0.019(5) 0.065(7) 0.034(6) 0.014(5) 0.002(4) 0.005(5)
C100 0.032(5) 0.048(6) 0.029(5) 0.005(4) 0.005(4) 0.004(5)
C101 0.130(13) 0.049(8) 0.075(10) 0.000(7) 0.004(9) -0.009(8)
C102 0.21(3) 0.045(10) 0.36(4) -0.002(15) 0.22(3) -0.024(12)
Cl1 0.185(5) 0.056(2) 0.085(3) -0.0014(19) -0.026(3) 0.028(2)
Cl2 0.199(6) 0.093(3) 0.131(4) -0.007(3) -0.048(4) -0.030(3)
Cl4 0.248(7) 0.247(7) 0.067(3) 0.026(4) -0.021(4) -0.135(6)
Cl3 0.244(8) 0.248(9) 0.131(5) 0.095(5) 0.038(5) 0.038(7)

loop_
_atom_type_symbol
_atom_type_description
_atom_type_scat_dispersion_real
_atom_type_scat_dispersion_imag
_atom_type_scat_source
C C 0.0033 0.0016 'International Tables Vol C Tables 4.2.6.8 and 6.1.1.4'
H H 0.0000 0.0000 'International Tables Vol C Tables 4.2.6.8 and 6.1.1.4'
O O 0.0106 0.0060 'International Tables Vol C Tables 4.2.6.8 and 6.1.1.4'
P P 0.1023 0.0942 'International Tables Vol C Tables 4.2.6.8 and 6.1.1.4'
S S 0.1246 0.1234 'International Tables Vol C Tables 4.2.6.8 and 6.1.1.4'
Ru Ru -1.2594 0.8363 'International Tables Vol C Tables 4.2.6.8 and 6.1.1.4'
Cl Cl 0.1484 0.1585 'International Tables Vol C Tables 4.2.6.8 and 6.1.1.4'

loop_
_geom_angle_atom_site_label_1
_geom_angle_atom_site_label_2
_geom_angle_atom_site_label_3
_geom_angle
C1 Ru1 P1 88.8(3)
C1 Ru1 P3 101.6(3)
P1 Ru1 P3 99.32(8)
C1 Ru1 S2 104.5(3)
P1 Ru1 S2 94.39(7)
P3 Ru1 S2 150.68(8)
C1 Ru1 Ru3 125.9(3)
P1 Ru1 Ru3 136.28(6)
P3 Ru1 Ru3 52.72(6)
S2 Ru1 Ru3 100.23(6)
C1 Ru1 Ru2 156.8(3)
P1 Ru1 Ru2 95.99(6)
P3 Ru1 Ru2 99.96(6)
S2 Ru1 Ru2 52.63(5)
Ru3 Ru1 Ru2 63.22(2)
C2 Ru2 C3 98.3(3)
C2 Ru2 P2 90.3(2)
C3 Ru2 P2 87.8(2)
C2 Ru2 S2 93.8(2)
C3 Ru2 S2 167.9(3)
P2 Ru2 S2 91.04(7)
C2 Ru2 S1 95.7(2)
C3 Ru2 S1 89.0(2)
P2 Ru2 S1 173.56(8)
S2 Ru2 S1 90.99(7)
C2 Ru2 Ru1 144.1(2)
C3 Ru2 Ru1 117.1(3)
P2 Ru2 Ru1 85.65(6)
S2 Ru2 Ru1 50.81(5)
S1 Ru2 Ru1 90.90(5)
C2 Ru2 Ru3 146.2(2)
C3 Ru2 Ru3 78.1(2)
P2 Ru2 Ru3 122.78(6)
S2 Ru2 Ru3 92.48(5)
S1 Ru2 Ru3 51.01(5)
Ru1 Ru2 Ru3 55.15(2)
C5 Ru3 C4 91.8(4)
C5 Ru3 P3 99.3(3)
C4 Ru3 P3 93.6(3)
C5 Ru3 S1 106.7(3)
C4 Ru3 S1 104.3(3)
P3 Ru3 S1 147.57(8)
C5 Ru3 Ru1 121.0(3)
C4 Ru3 Ru1 133.9(3)
P3 Ru3 Ru1 52.75(6)
S1 Ru3 Ru1 96.51(6)
C5 Ru3 Ru2 157.1(3)
C4 Ru3 Ru2 101.0(3)
P3 Ru3 Ru2 98.75(6)
S1 Ru3 Ru2 51.82(5)
Ru1 Ru3 Ru2 61.63(2)
C7 Ru4 C6 97.2(4)
C7 Ru4 P4 87.4(2)
C6 Ru4 P4 90.7(2)
C7 Ru4 S4 88.7(3)
C6 Ru4 S4 96.7(2)
P4 Ru4 S4 172.03(8)
C7 Ru4 S3 168.3(3)
C6 Ru4 S3 94.5(2)
P4 Ru4 S3 91.99(7)
S4 Ru4 S3 90.42(7)
C7 Ru4 Ru5 117.6(3)
C6 Ru4 Ru5 144.6(2)
P4 Ru4 Ru5 84.66(6)
S4 Ru4 Ru5 90.99(5)
S3 Ru4 Ru5 50.76(5)
C7 Ru4 Ru6 77.6(3)
C6 Ru4 Ru6 147.4(2)
P4 Ru4 Ru6 120.83(6)
S4 Ru4 Ru6 51.43(5)
S3 Ru4 Ru6 92.78(5)
Ru5 Ru4 Ru6 55.54(2)
C8 Ru5 P6 103.6(3)
C8 Ru5 P5 91.6(3)
P6 Ru5 P5 97.12(8)
C8 Ru5 S3 103.5(3)
P6 Ru5 S3 149.42(8)
P5 Ru5 S3 96.06(7)
C8 Ru5 Ru6 124.0(3)
P6 Ru5 Ru6 52.52(6)
P5 Ru5 Ru6 135.43(6)
S3 Ru5 Ru6 99.86(5)
C8 Ru5 Ru4 155.6(3)
P6 Ru5 Ru4 97.97(6)
P5 Ru5 Ru4 97.06(6)
S3 Ru5 Ru4 52.98(5)
Ru6 Ru5 Ru4 62.39(2)
C9 Ru6 C10 90.0(4)
C9 Ru6 P6 96.2(3)
C10 Ru6 P6 98.0(3)
C9 Ru6 S4 109.6(3)
C10 Ru6 S4 101.3(3)
P6 Ru6 S4 147.50(8)
C9 Ru6 Ru5 117.3(3)
C10 Ru6 Ru5 139.6(3)
P6 Ru6 Ru5 52.69(6)
S4 Ru6 Ru5 96.81(6)
C9 Ru6 Ru4 159.7(3)
C10 Ru6 Ru4 102.3(3)
P6 Ru6 Ru4 97.85(6)
S4 Ru6 Ru4 52.60(5)
Ru5 Ru6 Ru4 62.07(2)
C20 S1 Ru3 111.3(3)
C20 S1 Ru2 107.5(3)
Ru3 S1 Ru2 77.17(6)
C26 S2 Ru1 117.3(3)
C26 S2 Ru2 109.2(3)
Ru1 S2 Ru2 76.56(6)
C65 S3 Ru5 114.1(3)
C65 S3 Ru4 111.1(3)
Ru5 S3 Ru4 76.26(6)
C71 S4 Ru6 107.9(3)
C71 S4 Ru4 109.3(3)
Ru6 S4 Ru4 75.97(6)
C32 P1 C11 105.9(4)
C32 P1 C38 103.1(4)
C11 P1 C38 102.3(4)
C32 P1 Ru1 118.8(3)
C11 P1 Ru1 109.0(3)
C38 P1 Ru1 116.2(3)
C50 P2 C44 100.8(3)
C50 P2 C11 102.5(3)
C44 P2 C11 103.4(3)
C50 P2 Ru2 120.9(3)
C44 P2 Ru2 109.1(2)
C11 P2 Ru2 117.6(3)
C12 P3 C16 97.0(4)
C12 P3 Ru3 121.0(3)
C16 P3 Ru3 113.3(3)
C12 P3 Ru1 119.0(3)
C16 P3 Ru1 133.0(3)
Ru3 P3 Ru1 74.52(7)
C56 P4 C77 101.9(4)
C56 P4 C83 103.4(4)
C77 P4 C83 100.2(3)
C56 P4 Ru4 118.3(3)
C77 P4 Ru4 119.9(3)
C83 P4 Ru4 110.5(2)
C89 P5 C95 103.4(3)
C89 P5 C56 105.0(4)
C95 P5 C56 101.2(4)
C89 P5 Ru5 120.0(3)
C95 P5 Ru5 117.8(3)
C56 P5 Ru5 107.3(3)
C57 P6 C61 101.1(4)
C57 P6 Ru6 117.2(3)
C61 P6 Ru6 118.5(3)
C57 P6 Ru5 120.3(3)
C61 P6 Ru5 124.9(3)
Ru6 P6 Ru5 74.80(7)
C15 O11 C12 106.5(7)
C16 O12 C19 101.6(8)
C60 O13 C57 105.4(7)
C61 O14 C64 103.4(10)
O1 C1 Ru1 177.9(7)
O2 C2 Ru2 178.7(7)
O3 C3 Ru2 173.0(8)
O4 C4 Ru3 174.6(8)
O5 C5 Ru3 177.1(8)
O6 C6 Ru4 178.7(8)
O7 C7 Ru4 175.8(8)
O8 C8 Ru5 175.4(8)
O9 C9 Ru6 177.8(9)
O10 C10 Ru6 174.7(8)
P1 C11 P2 110.9(4)
C13 C12 O11 108.6(7)
C13 C12 P3 132.4(7)
O11 C12 P3 119.1(6)
C12 C13 C14 107.5(9)
C15 C14 C13 107.2(9)
C14 C15 O11 110.2(9)
C17 C16 O12 113.2(8)
C17 C16 P3 133.2(7)
O12 C16 P3 113.4(7)
C16 C17 C18 105.8(10)
C19 C18 C17 107.5(10)
C18 C19 O12 111.5(10)
C25 C20 C21 118.3(8)
C25 C20 S1 122.7(7)
C21 C20 S1 118.9(7)
C22 C21 C20 121.7(9)
C21 C22 C23 119.6(9)
C24 C23 C22 119.7(9)
C23 C24 C25 120.2(10)
C20 C25 C24 120.5(9)
C31 C26 C27 119.7(8)
C31 C26 S2 117.3(7)
C27 C26 S2 122.9(7)
C28 C27 C26 119.9(10)
C27 C28 C29 120.7(11)
C30 C29 C28 120.1(10)
C29 C30 C31 121.2(11)
C26 C31 C30 118.4(9)
C37 C32 C33 118.1(8)
C37 C32 P1 120.9(6)
C33 C32 P1 120.8(6)
C34 C33 C32 119.7(8)
C35 C34 C33 122.3(8)
C34 C35 C36 119.0(8)
C37 C36 C35 118.7(9)
C32 C37 C36 122.2(8)
C43 C38 C39 119.0(8)
C43 C38 P1 118.1(6)
C39 C38 P1 122.9(6)
C38 C39 C40 120.4(8)
C41 C40 C39 120.2(8)
C42 C41 C40 119.5(8)
C41 C42 C43 120.0(9)
C38 C43 C42 120.8(9)
C45 C44 C49 119.7(8)
C45 C44 P2 123.1(6)
C49 C44 P2 117.0(6)
C44 C45 C46 118.5(8)
C47 C46 C45 122.5(9)
C46 C47 C48 118.6(8)
C49 C48 C47 119.9(9)
C48 C49 C44 120.8(8)
C51 C50 C55 119.4(7)
C51 C50 P2 123.1(6)
C55 C50 P2 117.4(6)
C52 C51 C50 119.9(8)
C51 C52 C53 120.6(8)
C54 C53 C52 119.1(8)
C53 C54 C55 121.2(8)
C54 C55 C50 119.8(8)
P4 C56 P5 112.5(4)
C58 C57 O13 109.0(8)
C58 C57 P6 133.5(7)
O13 C57 P6 116.8(6)
C57 C58 C59 107.5(9)
C60 C59 C58 107.8(9)
C59 C60 O13 110.3(9)
C62 C61 O14 110.9(8)
C62 C61 P6 122.7(7)
O14 C61 P6 126.4(7)
C61 C62 C63 105.3(9)
C64 C63 C62 111.6(11)
C63 C64 O14 108.7(11)
C70 C65 C66 118.7(8)
C70 C65 S3 119.2(7)
C66 C65 S3 121.9(6)
C65 C66 C67 120.4(9)
C68 C67 C66 119.3(9)
C69 C68 C67 119.9(9)
C68 C69 C70 121.6(9)
C69 C70 C65 120.2(9)
C72 C71 C76 118.0(8)
C72 C71 S4 121.3(7)
C76 C71 S4 120.8(7)
C73 C72 C71 122.1(8)
C72 C73 C74 119.7(8)
C75 C74 C73 118.3(8)
C76 C75 C74 122.0(9)
C75 C76 C71 119.8(8)
C78 C77 C82 118.4(7)
C78 C77 P4 123.6(6)
C82 C77 P4 118.0(6)
C79 C78 C77 121.2(8)
C80 C79 C78 120.0(9)
C79 C80 C81 120.3(9)
C80 C81 C82 119.4(8)
C81 C82 C77 120.7(8)
C84 C83 C88 118.6(7)
C84 C83 P4 123.5(6)
C88 C83 P4 118.0(6)
C85 C84 C83 120.3(9)
C86 C85 C84 119.9(9)
C85 C86 C87 121.6(9)
C86 C87 C88 118.9(9)
C83 C88 C87 120.5(8)
C94 C89 C90 118.4(8)
C94 C89 P5 123.5(6)
C90 C89 P5 118.1(6)
C89 C90 C91 119.8(9)
C92 C91 C90 120.2(9)
C93 C92 C91 118.7(9)
C92 C93 C94 121.9(9)
C93 C94 C89 120.8(9)
C96 C95 C100 117.3(8)
C96 C95 P5 122.2(7)
C100 C95 P5 120.5(7)
C95 C96 C97 122.6(9)
C96 C97 C98 119.1(9)
C99 C98 C97 119.3(9)
C98 C99 C100 120.9(10)
C99 C100 C95 120.7(9)
Cl2 C101 Cl1 112.0(7)
Cl3 C102 Cl4 121.5(11)

loop_
_geom_bond_atom_site_label_1
_geom_bond_atom_site_label_2
_geom_bond_distance
Ru1 C1 1.833(9)
Ru1 P1 2.277(2)
Ru1 P3 2.279(2)
Ru1 S2 2.357(2)
Ru1 Ru3 2.7587(9)
Ru1 Ru2 2.9580(10)
Ru2 C2 1.888(9)
Ru2 C3 1.914(8)
Ru2 P2 2.335(2)
Ru2 S2 2.417(2)
Ru2 S1 2.419(2)
Ru2 Ru3 3.0011(9)
Ru3 C5 1.859(9)
Ru3 C4 1.892(9)
Ru3 P3 2.278(2)
Ru3 S1 2.392(2)
Ru4 C7 1.892(9)
Ru4 C6 1.900(9)
Ru4 P4 2.350(2)
Ru4 S4 2.434(2)
Ru4 S3 2.436(2)
Ru4 Ru5 2.9641(10)
Ru4 Ru6 2.9727(9)
Ru5 C8 1.833(8)
Ru5 P6 2.280(2)
Ru5 P5 2.288(2)
Ru5 S3 2.363(2)
Ru5 Ru6 2.7660(9)
Ru6 C9 1.871(10)
Ru6 C10 1.880(9)
Ru6 P6 2.274(2)
Ru6 S4 2.395(2)
S1 C20 1.799(8)
S2 C26 1.776(8)
S3 C65 1.776(8)
S4 C71 1.793(8)
P1 C32 1.826(8)
P1 C11 1.829(8)
P1 C38 1.838(9)
P2 C50 1.827(8)
P2 C44 1.839(8)
P2 C11 1.842(8)
P3 C12 1.793(8)
P3 C16 1.854(9)
P4 C56 1.817(8)
P4 C77 1.822(8)
P4 C83 1.841(8)
P5 C89 1.823(8)
P5 C95 1.828(8)
P5 C56 1.832(8)
P6 C57 1.793(9)
P6 C61 1.797(8)
O1 C1 1.164(9)
O2 C2 1.144(9)
O3 C3 1.123(9)
O4 C4 1.154(10)
O5 C5 1.154(10)
O6 C6 1.141(9)
O7 C7 1.135(9)
O8 C8 1.152(9)
O9 C9 1.140(10)
O10 C10 1.136(10)
O11 C15 1.367(10)
O11 C12 1.372(10)
O12 C16 1.381(9)
O12 C19 1.394(11)
O13 C60 1.385(11)
O13 C57 1.388(10)
O14 C61 1.388(11)
O14 C64 1.430(15)
C12 C13 1.354(11)
C13 C14 1.393(12)
C14 C15 1.329(14)
C16 C17 1.273(13)
C17 C18 1.417(14)
C18 C19 1.280(15)
C20 C25 1.370(12)
C20 C21 1.374(11)
C21 C22 1.357(11)
C22 C23 1.376(13)
C23 C24 1.361(13)
C24 C25 1.379(12)
C26 C31 1.388(12)
C26 C27 1.401(12)
C27 C28 1.357(13)
C28 C29 1.396(18)
C29 C30 1.330(16)
C30 C31 1.419(13)
C32 C37 1.380(11)
C32 C33 1.390(11)
C33 C34 1.383(11)
C34 C35 1.350(12)
C35 C36 1.407(12)
C36 C37 1.382(12)
C38 C43 1.371(11)
C38 C39 1.372(11)
C39 C40 1.393(11)
C40 C41 1.372(11)
C41 C42 1.368(12)
C42 C43 1.391(12)
C44 C45 1.363(11)
C44 C49 1.393(11)
C45 C46 1.408(12)
C46 C47 1.351(12)
C47 C48 1.394(12)
C48 C49 1.378(11)
C50 C51 1.388(11)
C50 C55 1.404(10)
C51 C52 1.379(11)
C52 C53 1.401(11)
C53 C54 1.372(11)
C54 C55 1.375(11)
C57 C58 1.336(12)
C58 C59 1.405(13)
C59 C60 1.310(14)
C61 C62 1.349(11)
C62 C63 1.379(18)
C63 C64 1.287(19)
C65 C70 1.382(11)
C65 C66 1.386(11)
C66 C67 1.414(12)
C67 C68 1.376(14)
C68 C69 1.356(14)
C69 C70 1.382(12)
C71 C72 1.386(11)
C71 C76 1.387(11)
C72 C73 1.366(11)
C73 C74 1.388(12)
C74 C75 1.380(12)
C75 C76 1.371(11)
C77 C78 1.390(11)
C77 C82 1.397(11)
C78 C79 1.379(11)
C79 C80 1.377(12)
C80 C81 1.390(12)
C81 C82 1.394(11)
C83 C84 1.386(11)
C83 C88 1.386(11)
C84 C85 1.375(11)
C85 C86 1.355(13)
C86 C87 1.359(13)
C87 C88 1.390(12)
C89 C94 1.387(11)
C89 C90 1.399(11)
C90 C91 1.412(12)
C91 C92 1.388(13)
C92 C93 1.369(13)
C93 C94 1.370(12)
C95 C96 1.377(12)
C95 C100 1.387(12)
C96 C97 1.377(12)
C97 C98 1.383(13)
C98 C99 1.368(13)
C99 C100 1.381(12)
C101 Cl2 1.709(13)
C101 Cl1 1.735(13)
C102 Cl3 1.50(2)
C102 Cl4 1.78(3)

loop_
_geom_torsion_atom_site_label_1
_geom_torsion_atom_site_label_2
_geom_torsion_atom_site_label_3
_geom_torsion_atom_site_label_4
_geom_torsion
C1 Ru1 Ru2 C2 20.6(8)
P1 Ru1 Ru2 C2 -80.5(4)
P3 Ru1 Ru2 C2 178.9(4)
S2 Ru1 Ru2 C2 10.5(4)
Ru3 Ru1 Ru2 C2 140.0(4)
C1 Ru1 Ru2 C3 -169.7(7)
P1 Ru1 Ru2 C3 89.2(3)
P3 Ru1 Ru2 C3 -11.4(3)
S2 Ru1 Ru2 C3 -179.8(3)
Ru3 Ru1 Ru2 C3 -50.4(3)
C1 Ru1 Ru2 P2 105.0(6)
P1 Ru1 Ru2 P2 3.94(8)
P3 Ru1 Ru2 P2 -96.64(8)
S2 Ru1 Ru2 P2 94.90(8)
Ru3 Ru1 Ru2 P2 -135.62(6)
C1 Ru1 Ru2 S2 10.1(6)
P1 Ru1 Ru2 S2 -90.96(8)
P3 Ru1 Ru2 S2 168.45(9)
Ru3 Ru1 Ru2 S2 129.48(6)
C1 Ru1 Ru2 S1 -80.4(6)
P1 Ru1 Ru2 S1 178.50(8)
P3 Ru1 Ru2 S1 77.92(8)
S2 Ru1 Ru2 S1 -90.54(8)
Ru3 Ru1 Ru2 S1 38.94(5)
C1 Ru1 Ru2 Ru3 -119.4(6)
P1 Ru1 Ru2 Ru3 139.56(6)
P3 Ru1 Ru2 Ru3 38.97(6)
S2 Ru1 Ru2 Ru3 -129.48(6)
C1 Ru1 Ru3 C5 1.2(5)
P1 Ru1 Ru3 C5 137.3(3)
P3 Ru1 Ru3 C5 77.4(3)
S2 Ru1 Ru3 C5 -115.2(3)
Ru2 Ru1 Ru3 C5 -153.8(3)
C1 Ru1 Ru3 C4 -127.7(5)
P1 Ru1 Ru3 C4 8.4(4)
P3 Ru1 Ru3 C4 -51.5(4)
S2 Ru1 Ru3 C4 115.9(4)
Ru2 Ru1 Ru3 C4 77.4(4)
C1 Ru1 Ru3 P3 -76.2(3)
P1 Ru1 Ru3 P3 59.89(11)
S2 Ru1 Ru3 P3 167.44(9)
Ru2 Ru1 Ru3 P3 128.87(7)
C1 Ru1 Ru3 S1 115.2(3)
P1 Ru1 Ru3 S1 -108.75(10)
P3 Ru1 Ru3 S1 -168.64(9)
S2 Ru1 Ru3 S1 -1.21(7)
Ru2 Ru1 Ru3 S1 -39.77(5)
C1 Ru1 Ru3 Ru2 154.9(3)
P1 Ru1 Ru3 Ru2 -68.98(9)
P3 Ru1 Ru3 Ru2 -128.87(7)
S2 Ru1 Ru3 Ru2 38.56(5)
C2 Ru2 Ru3 C5 -34.4(8)
C3 Ru2 Ru3 C5 -121.5(7)
P2 Ru2 Ru3 C5 159.0(7)
S2 Ru2 Ru3 C5 66.2(7)
S1 Ru2 Ru3 C5 -23.1(7)
Ru1 Ru2 Ru3 C5 102.9(7)
C2 Ru2 Ru3 C4 88.4(5)
C3 Ru2 Ru3 C4 1.3(4)
P2 Ru2 Ru3 C4 -78.2(3)
S2 Ru2 Ru3 C4 -171.1(3)
S1 Ru2 Ru3 C4 99.7(3)
Ru1 Ru2 Ru3 C4 -134.3(3)
C2 Ru2 Ru3 P3 -176.2(4)
C3 Ru2 Ru3 P3 96.7(3)
P2 Ru2 Ru3 P3 17.22(9)
S2 Ru2 Ru3 P3 -75.62(8)
S1 Ru2 Ru3 P3 -164.88(9)
Ru1 Ru2 Ru3 P3 -38.83(6)
C2 Ru2 Ru3 S1 -11.3(4)
C3 Ru2 Ru3 S1 -98.4(3)
P2 Ru2 Ru3 S1 -177.91(9)
S2 Ru2 Ru3 S1 89.26(8)
Ru1 Ru2 Ru3 S1 126.04(7)
C2 Ru2 Ru3 Ru1 -137.3(4)
C3 Ru2 Ru3 Ru1 135.5(2)
P2 Ru2 Ru3 Ru1 56.05(7)
S2 Ru2 Ru3 Ru1 -36.78(5)
S1 Ru2 Ru3 Ru1 -126.04(7)
C7 Ru4 Ru5 C8 -161.1(7)
C6 Ru4 Ru5 C8 31.0(7)
P4 Ru4 Ru5 C8 114.6(6)
S4 Ru4 Ru5 C8 -72.1(6)
S3 Ru4 Ru5 C8 17.6(6)
Ru6 Ru4 Ru5 C8 -111.9(6)
C7 Ru4 Ru5 P6 -9.3(3)
C6 Ru4 Ru5 P6 -177.2(4)
P4 Ru4 Ru5 P6 -93.57(8)
S4 Ru4 Ru5 P6 79.74(8)
S3 Ru4 Ru5 P6 169.47(9)
Ru6 Ru4 Ru5 P6 39.94(6)
C7 Ru4 Ru5 P5 88.9(3)
C6 Ru4 Ru5 P5 -78.9(4)
P4 Ru4 Ru5 P5 4.68(8)
S4 Ru4 Ru5 P5 177.99(8)
S3 Ru4 Ru5 P5 -92.28(8)
Ru6 Ru4 Ru5 P5 138.19(6)
C7 Ru4 Ru5 S3 -178.8(3)
C6 Ru4 Ru5 S3 13.4(4)
P4 Ru4 Ru5 S3 96.96(8)
S4 Ru4 Ru5 S3 -89.73(8)
Ru6 Ru4 Ru5 S3 -129.53(7)
C7 Ru4 Ru5 Ru6 -49.2(3)
C6 Ru4 Ru5 Ru6 142.9(4)
P4 Ru4 Ru5 Ru6 -133.51(6)
S4 Ru4 Ru5 Ru6 39.80(5)
S3 Ru4 Ru5 Ru6 129.53(7)
C8 Ru5 Ru6 C9 -4.7(5)
P6 Ru5 Ru6 C9 76.1(3)
P5 Ru5 Ru6 C9 132.3(3)
S3 Ru5 Ru6 C9 -118.4(3)
Ru4 Ru5 Ru6 C9 -157.1(3)
C8 Ru5 Ru6 C10 -132.1(5)
P6 Ru5 Ru6 C10 -51.3(4)
P5 Ru5 Ru6 C10 4.9(4)
S3 Ru5 Ru6 C10 114.2(4)
Ru4 Ru5 Ru6 C10 75.5(4)
C8 Ru5 Ru6 P6 -80.8(3)
P5 Ru5 Ru6 P6 56.22(11)
S3 Ru5 Ru6 P6 165.44(9)
Ru4 Ru5 Ru6 P6 126.75(7)
C8 Ru5 Ru6 S4 111.5(3)
P6 Ru5 Ru6 S4 -167.68(9)
P5 Ru5 Ru6 S4 -111.46(10)
S3 Ru5 Ru6 S4 -2.24(7)
Ru4 Ru5 Ru6 S4 -40.92(5)
C8 Ru5 Ru6 Ru4 152.5(3)
P6 Ru5 Ru6 Ru4 -126.75(7)
P5 Ru5 Ru6 Ru4 -70.54(8)
S3 Ru5 Ru6 Ru4 38.69(5)
C7 Ru4 Ru6 C9 -129.8(8)
C6 Ru4 Ru6 C9 -46.0(9)
P4 Ru4 Ru6 C9 150.9(8)
S4 Ru4 Ru6 C9 -31.4(8)
S3 Ru4 Ru6 C9 56.9(8)
Ru5 Ru4 Ru6 C9 93.6(8)
C7 Ru4 Ru6 C10 -3.5(4)
C6 Ru4 Ru6 C10 80.3(5)
P4 Ru4 Ru6 C10 -82.8(3)
S4 Ru4 Ru6 C10 94.9(3)
S3 Ru4 Ru6 C10 -176.8(3)
Ru5 Ru4 Ru6 C10 -140.1(3)
C7 Ru4 Ru6 P6 96.5(3)
C6 Ru4 Ru6 P6 -179.6(4)
P4 Ru4 Ru6 P6 17.21(9)
S4 Ru4 Ru6 P6 -165.08(9)
S3 Ru4 Ru6 P6 -76.77(7)
Ru5 Ru4 Ru6 P6 -40.04(6)
C7 Ru4 Ru6 S4 -98.4(3)
C6 Ru4 Ru6 S4 -14.6(4)
P4 Ru4 Ru6 S4 -177.71(9)
S3 Ru4 Ru6 S4 88.31(8)
Ru5 Ru4 Ru6 S4 125.05(7)
C7 Ru4 Ru6 Ru5 136.6(3)
C6 Ru4 Ru6 Ru5 -139.6(4)
P4 Ru4 Ru6 Ru5 57.25(7)
S4 Ru4 Ru6 Ru5 -125.05(7)
S3 Ru4 Ru6 Ru5 -36.73(5)
C5 Ru3 S1 C20 -85.2(4)
C4 Ru3 S1 C20 11.1(4)
P3 Ru3 S1 C20 132.7(3)
Ru1 Ru3 S1 C20 149.7(3)
Ru2 Ru3 S1 C20 104.0(3)
C5 Ru3 S1 Ru2 170.8(3)
C4 Ru3 S1 Ru2 -92.8(3)
P3 Ru3 S1 Ru2 28.74(16)
Ru1 Ru3 S1 Ru2 45.73(5)
C2 Ru2 S1 C20 65.1(4)
C3 Ru2 S1 C20 -33.1(4)
P2 Ru2 S1 C20 -92.7(7)
S2 Ru2 S1 C20 159.0(3)
Ru1 Ru2 S1 C20 -150.2(3)
Ru3 Ru2 S1 C20 -108.6(3)
C2 Ru2 S1 Ru3 173.7(2)
C3 Ru2 S1 Ru3 75.5(3)
P2 Ru2 S1 Ru3 15.9(7)
S2 Ru2 S1 Ru3 -92.39(7)
Ru1 Ru2 S1 Ru3 -41.58(5)
C1 Ru1 S2 C26 -71.0(4)
P1 Ru1 S2 C26 -160.9(3)
P3 Ru1 S2 C26 81.2(3)
Ru3 Ru1 S2 C26 60.5(3)
Ru2 Ru1 S2 C26 104.9(3)
C1 Ru1 S2 Ru2 -175.9(3)
P1 Ru1 S2 Ru2 94.19(7)
P3 Ru1 S2 Ru2 -23.74(17)
Ru3 Ru1 S2 Ru2 -44.44(5)
C2 Ru2 S2 C26 71.6(4)
C3 Ru2 S2 C26 -113.9(11)
P2 Ru2 S2 C26 161.9(3)
S1 Ru2 S2 C26 -24.2(3)
Ru1 Ru2 S2 C26 -114.6(3)
Ru3 Ru2 S2 C26 -75.2(3)
C2 Ru2 S2 Ru1 -173.9(2)
C3 Ru2 S2 Ru1 0.7(11)
P2 Ru2 S2 Ru1 -83.53(7)
S1 Ru2 S2 Ru1 90.36(7)
Ru3 Ru2 S2 Ru1 39.35(4)
C8 Ru5 S3 C65 -65.3(4)
P6 Ru5 S3 C65 86.4(3)
P5 Ru5 S3 C65 -158.4(3)
Ru6 Ru5 S3 C65 63.4(3)
Ru4 Ru5 S3 C65 107.3(3)
C8 Ru5 S3 Ru4 -172.6(3)
P6 Ru5 S3 Ru4 -20.84(17)
P5 Ru5 S3 Ru4 94.29(7)
Ru6 Ru5 S3 Ru4 -43.92(5)
C7 Ru4 S3 C65 -105.5(13)
C6 Ru4 S3 C65 76.9(4)
P4 Ru4 S3 C65 167.7(3)
S4 Ru4 S3 C65 -19.9(3)
Ru5 Ru4 S3 C65 -110.9(3)
Ru6 Ru4 S3 C65 -71.3(3)
C7 Ru4 S3 Ru5 5.4(12)
C6 Ru4 S3 Ru5 -172.3(2)
P4 Ru4 S3 Ru5 -81.46(7)
S4 Ru4 S3 Ru5 90.94(7)
Ru6 Ru4 S3 Ru5 39.54(5)
C9 Ru6 S4 C71 -84.9(4)
C10 Ru6 S4 C71 9.1(4)
P6 Ru6 S4 C71 134.4(3)
Ru5 Ru6 S4 C71 152.9(3)
Ru4 Ru6 S4 C71 106.1(3)
C9 Ru6 S4 Ru4 169.0(3)
C10 Ru6 S4 Ru4 -97.0(3)
P6 Ru6 S4 Ru4 28.34(16)
Ru5 Ru6 S4 Ru4 46.76(5)
C7 Ru4 S4 C71 -29.3(4)
C6 Ru4 S4 C71 67.8(4)
P4 Ru4 S4 C71 -90.0(6)
S3 Ru4 S4 C71 162.4(3)
Ru5 Ru4 S4 C71 -146.8(3)
Ru6 Ru4 S4 C71 -104.4(3)
C7 Ru4 S4 Ru6 75.1(3)
C6 Ru4 S4 Ru6 172.1(2)
P4 Ru4 S4 Ru6 14.3(6)
S3 Ru4 S4 Ru6 -93.23(7)
Ru5 Ru4 S4 Ru6 -42.46(5)
C1 Ru1 P1 C32 -64.6(4)
P3 Ru1 P1 C32 -166.1(3)
S2 Ru1 P1 C32 39.9(3)
Ru3 Ru1 P1 C32 149.6(3)
Ru2 Ru1 P1 C32 92.7(3)
C1 Ru1 P1 C11 174.1(4)
P3 Ru1 P1 C11 72.5(3)
S2 Ru1 P1 C11 -81.5(3)
Ru3 Ru1 P1 C11 28.3(3)
Ru2 Ru1 P1 C11 -28.6(3)
C1 Ru1 P1 C38 59.3(4)
P3 Ru1 P1 C38 -42.3(3)
S2 Ru1 P1 C38 163.7(3)
Ru3 Ru1 P1 C38 -86.5(3)
Ru2 Ru1 P1 C38 -143.4(3)
C2 Ru2 P2 C50 39.9(4)
C3 Ru2 P2 C50 138.1(4)
S2 Ru2 P2 C50 -53.9(3)
S1 Ru2 P2 C50 -162.2(7)
Ru1 Ru2 P2 C50 -104.4(3)
Ru3 Ru2 P2 C50 -147.5(3)
C2 Ru2 P2 C44 -76.1(4)
C3 Ru2 P2 C44 22.1(4)
S2 Ru2 P2 C44 -169.9(3)
S1 Ru2 P2 C44 81.8(7)
Ru1 Ru2 P2 C44 139.5(3)
Ru3 Ru2 P2 C44 96.5(3)
C2 Ru2 P2 C11 166.6(4)
C3 Ru2 P2 C11 -95.1(4)
S2 Ru2 P2 C11 72.9(3)
S1 Ru2 P2 C11 -35.4(8)
Ru1 Ru2 P2 C11 22.3(3)
Ru3 Ru2 P2 C11 -20.8(3)
C5 Ru3 P3 C12 -7.1(4)
C4 Ru3 P3 C12 -99.5(4)
S1 Ru3 P3 C12 136.3(3)
Ru1 Ru3 P3 C12 114.9(3)
Ru2 Ru3 P3 C12 158.8(3)
C5 Ru3 P3 C16 107.4(4)
C4 Ru3 P3 C16 15.0(4)
S1 Ru3 P3 C16 -109.3(4)
Ru1 Ru3 P3 C16 -130.7(4)
Ru2 Ru3 P3 C16 -86.8(4)
C5 Ru3 P3 Ru1 -122.0(3)
C4 Ru3 P3 Ru1 145.6(3)
S1 Ru3 P3 Ru1 21.39(16)
Ru2 Ru3 P3 Ru1 43.88(5)
C1 Ru1 P3 C12 9.4(4)
P1 Ru1 P3 C12 100.1(3)
S2 Ru1 P3 C12 -143.1(4)
Ru3 Ru1 P3 C12 -117.2(4)
Ru2 Ru1 P3 C12 -162.1(3)
C1 Ru1 P3 C16 -125.8(5)
P1 Ru1 P3 C16 -35.1(4)
S2 Ru1 P3 C16 81.7(5)
Ru3 Ru1 P3 C16 107.6(4)
Ru2 Ru1 P3 C16 62.7(4)
C1 Ru1 P3 Ru3 126.6(3)
P1 Ru1 P3 Ru3 -142.71(7)
S2 Ru1 P3 Ru3 -25.92(17)
Ru2 Ru1 P3 Ru3 -44.88(5)
C7 Ru4 P4 C56 -96.8(4)
C6 Ru4 P4 C56 166.1(4)
S4 Ru4 P4 C56 -35.9(7)
S3 Ru4 P4 C56 71.5(3)
Ru5 Ru4 P4 C56 21.2(3)
Ru6 Ru4 P4 C56 -22.9(3)
C7 Ru4 P4 C77 137.8(4)
C6 Ru4 P4 C77 40.6(4)
S4 Ru4 P4 C77 -161.4(6)
S3 Ru4 P4 C77 -53.9(3)
Ru5 Ru4 P4 C77 -104.2(3)
Ru6 Ru4 P4 C77 -148.4(3)
C7 Ru4 P4 C83 22.2(4)
C6 Ru4 P4 C83 -75.0(4)
S4 Ru4 P4 C83 83.0(6)
S3 Ru4 P4 C83 -169.6(3)
Ru5 Ru4 P4 C83 140.2(3)
Ru6 Ru4 P4 C83 96.0(3)
C8 Ru5 P5 C89 -65.9(4)
P6 Ru5 P5 C89 -169.8(3)
S3 Ru5 P5 C89 37.9(3)
Ru6 Ru5 P5 C89 148.6(3)
Ru4 Ru5 P5 C89 91.2(3)
C8 Ru5 P5 C95 61.4(4)
P6 Ru5 P5 C95 -42.5(3)
S3 Ru5 P5 C95 165.2(3)
Ru6 Ru5 P5 C95 -84.1(3)
Ru4 Ru5 P5 C95 -141.5(3)
C8 Ru5 P5 C56 174.6(4)
P6 Ru5 P5 C56 70.8(3)
S3 Ru5 P5 C56 -81.6(3)
Ru6 Ru5 P5 C56 29.1(3)
Ru4 Ru5 P5 C56 -28.2(3)
C9 Ru6 P6 C57 -3.2(4)
C10 Ru6 P6 C57 -94.1(4)
S4 Ru6 P6 C57 139.8(3)
Ru5 Ru6 P6 C57 116.6(3)
Ru4 Ru6 P6 C57 162.2(3)
C9 Ru6 P6 C61 118.4(4)
C10 Ru6 P6 C61 27.5(4)
S4 Ru6 P6 C61 -98.5(3)
Ru5 Ru6 P6 C61 -121.8(3)
Ru4 Ru6 P6 C61 -76.2(3)
C9 Ru6 P6 Ru5 -119.8(3)
C10 Ru6 P6 Ru5 149.3(3)
S4 Ru6 P6 Ru5 23.23(16)
Ru4 Ru6 P6 Ru5 45.61(5)
C8 Ru5 P6 C57 9.7(4)
P5 Ru5 P6 C57 103.0(3)
S3 Ru5 P6 C57 -142.1(3)
Ru6 Ru5 P6 C57 -113.0(3)
Ru4 Ru5 P6 C57 -158.8(3)
C8 Ru5 P6 C61 -123.0(4)
P5 Ru5 P6 C61 -29.6(4)
S3 Ru5 P6 C61 85.2(4)
Ru6 Ru5 P6 C61 114.4(4)
Ru4 Ru5 P6 C61 68.6(4)
C8 Ru5 P6 Ru6 122.6(3)
P5 Ru5 P6 Ru6 -144.00(7)
S3 Ru5 P6 Ru6 -29.13(17)
Ru4 Ru5 P6 Ru6 -45.80(5)
P1 Ru1 C1 O1 177(100)
P3 Ru1 C1 O1 -83(21)
S2 Ru1 C1 O1 83(21)
Ru3 Ru1 C1 O1 -31(21)
Ru2 Ru1 C1 O1 75(21)
C3 Ru2 C2 O2 102(32)
P2 Ru2 C2 O2 -170(100)
S2 Ru2 C2 O2 -79(32)
S1 Ru2 C2 O2 12(32)
Ru1 Ru2 C2 O2 -87(32)
Ru3 Ru2 C2 O2 21(32)
C2 Ru2 C3 O3 -21(6)
P2 Ru2 C3 O3 -111(6)
S2 Ru2 C3 O3 164(5)
S1 Ru2 C3 O3 75(6)
Ru1 Ru2 C3 O3 165(6)
Ru3 Ru2 C3 O3 125(6)
C5 Ru3 C4 O4 -86(9)
P3 Ru3 C4 O4 14(9)
S1 Ru3 C4 O4 166(9)
Ru1 Ru3 C4 O4 52(9)
Ru2 Ru3 C4 O4 113(9)
C4 Ru3 C5 O5 128(17)
P3 Ru3 C5 O5 34(17)
S1 Ru3 C5 O5 -126(17)
Ru1 Ru3 C5 O5 -17(17)
Ru2 Ru3 C5 O5 -107(17)
C7 Ru4 C6 O6 -30(36)
P4 Ru4 C6 O6 57(36)
S4 Ru4 C6 O6 -120(36)
S3 Ru4 C6 O6 149(36)
Ru5 Ru4 C6 O6 139(36)
Ru6 Ru4 C6 O6 -108(36)
C6 Ru4 C7 O7 -6(10)
P4 Ru4 C7 O7 -96(10)
S4 Ru4 C7 O7 91(10)
S3 Ru4 C7 O7 177(100)
Ru5 Ru4 C7 O7 -179(100)
Ru6 Ru4 C7 O7 142(10)
P6 Ru5 C8 O8 -108(10)
P5 Ru5 C8 O8 154(10)
S3 Ru5 C8 O8 57(10)
Ru6 Ru5 C8 O8 -55(10)
Ru4 Ru5 C8 O8 43(10)
C10 Ru6 C9 O9 101(23)
P6 Ru6 C9 O9 3(23)
S4 Ru6 C9 O9 -157(23)
Ru5 Ru6 C9 O9 -48(23)
Ru4 Ru6 C9 O9 -131(22)
C9 Ru6 C10 O10 -62(9)
P6 Ru6 C10 O10 34(9)
S4 Ru6 C10 O10 -172(9)
Ru5 Ru6 C10 O10 73(9)
Ru4 Ru6 C10 O10 134(9)
C32 P1 C11 P2 -79.9(5)
C38 P1 C11 P2 172.6(4)
Ru1 P1 C11 P2 49.1(4)
C50 P2 C11 P1 86.4(5)
C44 P2 C11 P1 -169.1(4)
Ru2 P2 C11 P1 -48.9(5)
C15 O11 C12 C13 -1.3(11)
C15 O11 C12 P3 178.0(7)
C16 P3 C12 C13 108.1(10)
Ru3 P3 C12 C13 -129.3(9)
Ru1 P3 C12 C13 -40.6(11)
C16 P3 C12 O11 -70.9(8)
Ru3 P3 C12 O11 51.6(8)
Ru1 P3 C12 O11 140.3(6)
O11 C12 C13 C14 2.2(11)
P3 C12 C13 C14 -177.0(8)
C12 C13 C14 C15 -2.2(12)
C13 C14 C15 O11 1.5(13)
C12 O11 C15 C14 -0.2(12)
C19 O12 C16 C17 7.2(12)
C19 O12 C16 P3 -177.8(7)
C12 P3 C16 C17 -0.5(13)
Ru3 P3 C16 C17 -128.6(11)
Ru1 P3 C16 C17 141.2(10)
C12 P3 C16 O12 -174.2(7)
Ru3 P3 C16 O12 57.7(8)
Ru1 P3 C16 O12 -32.5(10)
O12 C16 C17 C18 -7.5(13)
P3 C16 C17 C18 178.8(9)
C16 C17 C18 C19 4.6(13)
C17 C18 C19 O12 -0.1(14)
C16 O12 C19 C18 -4.0(12)
Ru3 S1 C20 C25 32.9(8)
Ru2 S1 C20 C25 115.7(7)
Ru3 S1 C20 C21 -150.1(6)
Ru2 S1 C20 C21 -67.4(7)
C25 C20 C21 C22 0.5(13)
S1 C20 C21 C22 -176.6(7)
C20 C21 C22 C23 -1.7(14)
C21 C22 C23 C24 1.6(15)
C22 C23 C24 C25 -0.2(16)
C21 C20 C25 C24 1.0(14)
S1 C20 C25 C24 177.9(7)
C23 C24 C25 C20 -1.1(16)
Ru1 S2 C26 C31 -165.8(5)
Ru2 S2 C26 C31 -81.4(7)
Ru1 S2 C26 C27 17.7(8)
Ru2 S2 C26 C27 102.1(7)
C31 C26 C27 C28 -2.1(13)
S2 C26 C27 C28 174.3(7)
C26 C27 C28 C29 2.9(15)
C27 C28 C29 C30 -0.9(17)
C28 C29 C30 C31 -1.8(16)
C27 C26 C31 C30 -0.6(12)
S2 C26 C31 C30 -177.1(7)
C29 C30 C31 C26 2.5(14)
C11 P1 C32 C37 -43.8(8)
C38 P1 C32 C37 63.3(8)
Ru1 P1 C32 C37 -166.7(6)
C11 P1 C32 C33 141.1(7)
C38 P1 C32 C33 -111.9(7)
Ru1 P1 C32 C33 18.2(8)
C37 C32 C33 C34 0.2(12)
P1 C32 C33 C34 175.5(6)
C32 C33 C34 C35 0.3(13)
C33 C34 C35 C36 0.6(14)
C34 C35 C36 C37 -1.9(14)
C33 C32 C37 C36 -1.7(13)
P1 C32 C37 C36 -177.0(7)
C35 C36 C37 C32 2.6(15)
C32 P1 C38 C43 42.8(8)
C11 P1 C38 C43 152.5(7)
Ru1 P1 C38 C43 -88.9(7)
C32 P1 C38 C39 -140.1(7)
C11 P1 C38 C39 -30.4(8)
Ru1 P1 C38 C39 88.2(7)
C43 C38 C39 C40 0.4(13)
P1 C38 C39 C40 -176.7(6)
C38 C39 C40 C41 -0.7(13)
C39 C40 C41 C42 1.7(14)
C40 C41 C42 C43 -2.4(15)
C39 C38 C43 C42 -1.1(14)
P1 C38 C43 C42 176.1(8)
C41 C42 C43 C38 2.1(16)
C50 P2 C44 C45 123.2(7)
C11 P2 C44 C45 17.5(8)
Ru2 P2 C44 C45 -108.5(7)
C50 P2 C44 C49 -61.9(7)
C11 P2 C44 C49 -167.7(6)
Ru2 P2 C44 C49 66.4(6)
C49 C44 C45 C46 -2.4(13)
P2 C44 C45 C46 172.3(7)
C44 C45 C46 C47 2.7(15)
C45 C46 C47 C48 -2.1(16)
C46 C47 C48 C49 1.1(14)
C47 C48 C49 C44 -0.8(13)
C45 C44 C49 C48 1.5(13)
P2 C44 C49 C48 -173.5(7)
C44 P2 C50 C51 138.2(7)
C11 P2 C50 C51 -115.3(7)
Ru2 P2 C50 C51 18.1(8)
C44 P2 C50 C55 -46.2(7)
C11 P2 C50 C55 60.3(7)
Ru2 P2 C50 C55 -166.4(5)
C55 C50 C51 C52 1.4(12)
P2 C50 C51 C52 176.9(6)
C50 C51 C52 C53 -1.6(13)
C51 C52 C53 C54 1.2(13)
C52 C53 C54 C55 -0.8(13)
C53 C54 C55 C50 0.6(13)
C51 C50 C55 C54 -0.9(12)
P2 C50 C55 C54 -176.7(6)
C77 P4 C56 P5 85.3(5)
C83 P4 C56 P5 -171.1(4)
Ru4 P4 C56 P5 -48.5(5)
C89 P5 C56 P4 -80.2(5)
C95 P5 C56 P4 172.5(4)
Ru5 P5 C56 P4 48.5(5)
C60 O13 C57 C58 1.5(11)
C60 O13 C57 P6 -170.5(7)
C61 P6 C57 C58 151.7(10)
Ru6 P6 C57 C58 -78.1(11)
Ru5 P6 C57 C58 9.6(12)
C61 P6 C57 O13 -38.8(7)
Ru6 P6 C57 O13 91.5(6)
Ru5 P6 C57 O13 179.1(5)
O13 C57 C58 C59 -2.1(12)
P6 C57 C58 C59 168.0(8)
C57 C58 C59 C60 2.0(13)
C58 C59 C60 O13 -1.0(13)
C57 O13 C60 C59 -0.3(12)
C64 O14 C61 C62 -1.4(11)
C64 O14 C61 P6 -179.6(7)
C57 P6 C61 C62 137.6(8)
Ru6 P6 C61 C62 8.1(9)
Ru5 P6 C61 C62 -82.7(8)
C57 P6 C61 O14 -44.4(9)
Ru6 P6 C61 O14 -173.9(7)
Ru5 P6 C61 O14 95.3(8)
O14 C61 C62 C63 1.1(11)
P6 C61 C62 C63 179.3(8)
C61 C62 C63 C64 -0.2(15)
C62 C63 C64 O14 -0.7(16)
C61 O14 C64 C63 1.3(14)
Ru5 S3 C65 C70 -152.0(6)
Ru4 S3 C65 C70 -68.1(7)
Ru5 S3 C65 C66 34.1(8)
Ru4 S3 C65 C66 118.0(7)
C70 C65 C66 C67 -0.6(13)
S3 C65 C66 C67 173.3(7)
C65 C66 C67 C68 0.7(13)
C66 C67 C68 C69 -0.1(14)
C67 C68 C69 C70 -0.6(15)
C68 C69 C70 C65 0.7(15)
C66 C65 C70 C69 -0.1(13)
S3 C65 C70 C69 -174.1(7)
Ru6 S4 C71 C72 46.7(7)
Ru4 S4 C71 C72 127.6(6)
Ru6 S4 C71 C76 -135.7(6)
Ru4 S4 C71 C76 -54.7(7)
C76 C71 C72 C73 2.5(13)
S4 C71 C72 C73 -179.8(7)
C71 C72 C73 C74 -1.5(14)
C72 C73 C74 C75 -0.3(14)
C73 C74 C75 C76 1.0(14)
C74 C75 C76 C71 0.0(14)
C72 C71 C76 C75 -1.7(13)
S4 C71 C76 C75 -179.4(7)
C56 P4 C77 C78 -116.3(7)
C83 P4 C77 C78 137.5(7)
Ru4 P4 C77 C78 16.5(8)
C56 P4 C77 C82 63.7(7)
C83 P4 C77 C82 -42.5(7)
Ru4 P4 C77 C82 -163.4(5)
C82 C77 C78 C79 1.3(12)
P4 C77 C78 C79 -178.6(6)
C77 C78 C79 C80 -2.2(13)
C78 C79 C80 C81 2.4(14)
C79 C80 C81 C82 -1.7(14)
C80 C81 C82 C77 0.8(13)
C78 C77 C82 C81 -0.6(12)
P4 C77 C82 C81 179.4(6)
C56 P4 C83 C84 15.9(8)
C77 P4 C83 C84 120.9(7)
Ru4 P4 C83 C84 -111.7(7)
C56 P4 C83 C88 -164.0(6)
C77 P4 C83 C88 -59.0(7)
Ru4 P4 C83 C88 68.5(7)
C88 C83 C84 C85 -1.1(13)
P4 C83 C84 C85 179.1(7)
C83 C84 C85 C86 3.1(15)
C84 C85 C86 C87 -4.1(16)
C85 C86 C87 C88 2.9(15)
C84 C83 C88 C87 -0.1(13)
P4 C83 C88 C87 179.8(7)
C86 C87 C88 C83 -0.8(14)
C95 P5 C89 C94 65.1(7)
C56 P5 C89 C94 -40.6(8)
Ru5 P5 C89 C94 -161.2(6)
C95 P5 C89 C90 -112.5(7)
C56 P5 C89 C90 141.8(6)
Ru5 P5 C89 C90 21.2(7)
C94 C89 C90 C91 0.0(12)
P5 C89 C90 C91 177.7(7)
C89 C90 C91 C92 0.7(14)
C90 C91 C92 C93 -0.4(14)
C91 C92 C93 C94 -0.7(14)
C92 C93 C94 C89 1.4(14)
C90 C89 C94 C93 -1.1(12)
P5 C89 C94 C93 -178.6(7)
C89 P5 C95 C96 -65.4(8)
C56 P5 C95 C96 43.2(8)
Ru5 P5 C95 C96 159.7(6)
C89 P5 C95 C100 113.6(7)
C56 P5 C95 C100 -137.8(7)
Ru5 P5 C95 C100 -21.3(8)
C100 C95 C96 C97 -0.1(14)
P5 C95 C96 C97 178.9(7)
C95 C96 C97 C98 0.7(15)
C96 C97 C98 C99 -0.6(15)
C97 C98 C99 C100 0.0(15)
C98 C99 C100 C95 0.6(14)
C96 C95 C100 C99 -0.6(13)
P5 C95 C100 C99 -179.6(7)
